data_9007772
loop_
_publ_author_name
'Ganesh, V.'
'Seshasayee, M.'
'Aravamudan, G.'
'Heijdenrijk, D.'
'Schenk, H.'

_publ_section_title
;
 Structure of hexaaquacobalt(II) dichloride bis(hexamethylenetetramine)*
 tetrahydrate
;
_journal_name_full 'Acta Crystallographica, Section C'
_journal_page_first 949
_journal_page_last 951
_journal_paper_doi 10.1107/S0108270189009832
_journal_volume 46
_journal_year 1990
_chemical_formula_structural '[Co(H2O)6]Cl2.2C6H12N4.4H2O'
_chemical_formula_sum 'C12 Cl2 Co N8 O10'
_space_group_IT_number 2
_symmetry_space_group_name_Hall '-P 1'
_symmetry_space_group_name_H-M 'P -1'
_cell_angle_alpha 78.86
_cell_angle_beta 105.08
_cell_angle_gamma 120.13
_cell_length_a 9.508
_cell_length_b 9.428
_cell_length_c 9.309
_cell_formula_units_Z 1
_cell_volume 694.910
_database_code_amcsd 0010132
_exptl_crystal_density_diffrn 1.305
_cod_original_formula_sum 'Co Cl2 O10 N8 C12'
_cod_database_code 9007772
_amcsd_formula_title '[Co(H2O)6]Cl2.2C6H12N4.4H2O'

loop_
_space_group_symop_operation_xyz
x,y,z
-x,-y,-z

loop_
_atom_site_label
_atom_site_fract_x
_atom_site_fract_y
_atom_site_fract_z
_atom_site_U_iso_or_equiv
_atom_site_attached_hydrogens
Co 0.50000 0.50000 0.50000 0.02600 0
Cl 0.93580 0.75960 0.18760 0.06200 0
O1 0.69880 0.47090 0.62070 0.04900 2
O2 0.34450 0.32120 0.63900 0.05100 2
O3 0.44280 0.30490 0.38210 0.04300 2
O4 0.19860 0.14550 0.14940 0.08600 2
O5 0.71980 0.21960 0.80330 0.04900 2
N1 0.67460 0.22150 0.34070 0.03600 0
C1 0.65020 0.05340 0.39320 0.03800 2
N2 0.75730 0.01660 0.33370 0.03700 0
C2 0.93070 0.13710 0.38550 0.03900 2
N3 0.96120 0.30690 0.33400 0.03700 0
C3 0.84950 0.33770 0.39270 0.03900 2
N4 0.74530 0.20200 0.11360 0.03700 0
C4 0.71920 0.03570 0.16990 0.04100 2
C5 0.91940 0.31970 0.17050 0.04100 2
C6 0.63890 0.23630 0.17670 0.04200 2

loop_
_cod_related_entry_id
_cod_related_entry_database
_cod_related_entry_code
1 AMCSD 0010132
